data_2102339
loop_
_publ_author_name
'Marsh, Richard E.'

_publ_section_title
;
 Space group <i>Cc</i>: an update
;
_journal_issue 2
_journal_name_full 'Acta Crystallographica Section B'
_journal_page_first 252
_journal_page_last 253
_journal_paper_doi 10.1107/S0108768104003878
_journal_volume 60
_journal_year 2004
_chemical_formula_moiety 'C30 H32 O2 P2 Au, Cl O4'
_chemical_formula_sum 'C30 H32 Au Cl O6 P2'
_space_group_crystal_system monoclinic
_space_group_IT_number 15
_space_group_name_Hall '-C 2yc'
_space_group_name_H-M_alt 'C 1 2/c 1'
_audit_creation_method CRYM
_cell_angle_alpha 90
_cell_angle_beta 117.12
_cell_angle_gamma 90
_cell_formula_units_Z 4
_cell_length_a 15.6050
_cell_length_b 13.4730
_cell_length_c 15.9620
_cell_volume 2986.975
_cod_data_source_file bk0142.cif
_cod_data_source_block GEQMOE
_cod_depositor_comments
;
 Updating space group information and adding the symmetry operation list.

 Antanas Vaitkus,
 2018-06-14

 Adding the _cell_formula_units_Z data item.

 Antanas Vaitkus,
 2017-08-05

  Added moiety chemical formula from Marsh (2004) paper.
  The summary chemical formula is calculated from moiety formula using
  AdHocParser
  (svn://www.crystallography.net/cod-tools/trunk/Formulae/AdHocParser.yp,
  revision 1441.)

  Andrius Merkys
  2013-11-11
;
_cod_original_sg_symbol_H-M C2/c
_cod_database_code 2102339

loop_
_space_group_symop_id
_space_group_symop_operation_xyz
1 x,y,z
2 -x,y,-z+1/2
3 -x,-y,-z
4 x,-y,z+1/2
5 x+1/2,y+1/2,z
6 -x+1/2,y+1/2,-z+1/2
7 -x+1/2,-y+1/2,-z
8 x+1/2,-y+1/2,z+1/2

loop_
_atom_site_label
_atom_site_type_symbol
_atom_site_fract_x
_atom_site_fract_y
_atom_site_fract_z
Au1 Au 0.00000 0.08160 0.25000
Cl1 Cl 0.00000 0.69010 0.25000
P1 P -0.13450 0.07000 0.27465
O1 O -0.06945 0.29355 0.28405
C1 C -0.17745 0.18405 0.30305
C2 C -0.16850 0.27480 0.25120
C3 C -0.05300 0.37605 0.23610
C7 C -0.12255 -0.01810 0.36350
C8 C -0.05370 -0.09300 0.38760
C9 C -0.04565 -0.16465 0.45295
C10 C -0.10320 -0.16055 0.49670
C11 C -0.17270 -0.08810 0.47370
C12 C -0.18290 -0.01665 0.40600
C13 C -0.23310 0.02425 0.16585
C14 C -0.21975 -0.06660 0.13240
C15 C -0.29090 -0.10340 0.04735
C16 C -0.37355 -0.04725 -0.00455
C17 C -0.38560 0.04195 0.02885
C18 C -0.31730 0.07765 0.11450
O3 O 0.06210 0.74895 0.32290
O4 O -0.05325 0.63095 0.27995
H1 H -0.14225 0.19620 0.36845
H2 H -0.24295 0.17575 0.28890
H3 H -0.19900 0.26305 0.18510
H4 H -0.19830 0.33080 0.26390
H5 H -0.07350 0.43675 0.25225
H6 H -0.08710 0.36675 0.16985
H13 H -0.01230 -0.09485 0.35790
H14 H 0.00210 -0.21575 0.46920
H15 H -0.09690 -0.20975 0.54265
H16 H -0.21410 -0.08625 0.50335
H17 H -0.23065 0.03455 0.38975
H18 H -0.16255 -0.10470 0.16785
H19 H -0.28215 -0.16605 0.02380
H20 H -0.42200 -0.07180 -0.06355
H21 H -0.44280 0.08005 -0.00655
H22 H -0.32600 0.14025 0.13815
